data_4320861
loop_
_publ_author_name
'Albert Escuer'
'Franz A. Mautner'
'N\'uria Sanz'
'Ramon Vicente'

_publ_section_title
;
 Two New One-Dimensional Compounds with End-to-End Dicyanamide as a
 Bridging Ligand: Syntheses and Structural Characterization of
 trans-[Mn(4-bzpy)2(N(CN)2)2]n and cis-[Mn(Bpy)(N(CN)2)2]n, (4-bzpy =
 4-benzoylpyridine; bpy = 2,2'-bipyridyl)
;
_journal_name_full 'Inorganic Chemistry'
_journal_page_first 1668
_journal_page_last 1673
_journal_paper_doi 10.1021/ic990905h
_journal_volume 39
_journal_year 2000
_chemical_formula_sum 'C14 H8 Mn N8'
_chemical_formula_weight 343.22
_chemical_name_common '[Mn(NC5H4)2(N(CN)2)2]n'
_chemical_name_systematic
; 
 ? 
;
_space_group_IT_number 15
_symmetry_cell_setting monoclinic
_symmetry_space_group_name_Hall '-C 2yc'
_symmetry_space_group_name_H-M 'C 1 2/c 1'
_atom_sites_solution_hydrogens geom
_atom_sites_solution_primary direct
_atom_sites_solution_secondary difmap
_audit_creation_method SHELXL
_cell_angle_alpha 90.00
_cell_angle_beta 90.54(2)
_cell_angle_gamma 90.00
_cell_formula_units_Z 4
_cell_length_a 6.707(2)
_cell_length_b 17.188(5)
_cell_length_c 13.096(5)
_cell_measurement_reflns_used 47
_cell_measurement_temperature 298(2)
_cell_measurement_theta_max 13.9
_cell_measurement_theta_min 4.0
_cell_volume 1509.6(9)
_computing_molecular_graphics 'SHELXTL/PC v.5.03 (Siemens Ind. Aut.)'
_computing_publication_material 'SHELXTL/PC v.5.03 (Siemens Ind. Aut.)'
_computing_structure_refinement 'SHELXL-93 (Sheldrick, 1993)'
_computing_structure_solution 'SHELXS-86 (Sheldrick, 1990)'
_diffrn_ambient_temperature 298(2)
_diffrn_measurement_device 'mod. STOE 4-circle diffractometer'
_diffrn_measurement_method 'Omega-scan, delta Omega: 1.35 deg.'
_diffrn_radiation_monochromator graphite
_diffrn_radiation_source 'fine-focus sealed tube'
_diffrn_radiation_type MoK\a
_diffrn_radiation_wavelength 0.71069
_diffrn_reflns_av_R_equivalents 0.0269
_diffrn_reflns_av_sigmaI/netI 0.0395
_diffrn_reflns_limit_h_max 8
_diffrn_reflns_limit_h_min -8
_diffrn_reflns_limit_k_max 22
_diffrn_reflns_limit_k_min -16
_diffrn_reflns_limit_l_max 16
_diffrn_reflns_limit_l_min -16
_diffrn_reflns_number 1595
_diffrn_reflns_theta_max 24.99
_diffrn_reflns_theta_min 2.83
_diffrn_standards_decay_% 3
_diffrn_standards_interval_count 100
_diffrn_standards_interval_time '80 min'
_diffrn_standards_number '3  (0 0 2; 1 -3 1; 1 -1 -1)'
_exptl_absorpt_coefficient_mu 0.886
_exptl_absorpt_correction_T_max 1.000
_exptl_absorpt_correction_T_min 0.253
_exptl_absorpt_correction_type DIFABS
_exptl_crystal_colour yellow
_exptl_crystal_density_diffrn 1.510
_exptl_crystal_density_meas 1.50(3)
_exptl_crystal_density_method 'suspension method'
_exptl_crystal_description 'irregular shaped'
_exptl_crystal_F_000 692
_exptl_crystal_size_max 0.42
_exptl_crystal_size_mid 0.18
_exptl_crystal_size_min 0.18
_refine_diff_density_max 0.235
_refine_diff_density_min -0.172
_refine_diff_density_rms 0.044
_refine_ls_extinction_method none
_refine_ls_goodness_of_fit_all 1.051
_refine_ls_goodness_of_fit_obs 1.053
_refine_ls_hydrogen_treatment noref
_refine_ls_matrix_type full
_refine_ls_number_parameters 105
_refine_ls_number_reflns 1299
_refine_ls_number_restraints 0
_refine_ls_restrained_S_all 1.109
_refine_ls_restrained_S_obs 1.053
_refine_ls_R_factor_all 0.0709
_refine_ls_R_factor_obs 0.0452
_refine_ls_shift/esd_max 0.000
_refine_ls_shift/esd_mean 0.000
_refine_ls_structure_factor_coef Fsqd
_refine_ls_weighting_details 'w=1/[\s^2^(Fo^2^)+(0.0397P)^2^+1.2158P] where P=(Fo^2^+2Fc^2^)/3'
_refine_ls_weighting_scheme calc
_refine_ls_wR_factor_all 0.1223
_refine_ls_wR_factor_obs 0.0979
_reflns_number_observed 965
_reflns_number_total 1321
_reflns_observed_criterion >2sigma(I)
_cod_data_source_file ic990905h_2.cif
_cod_data_source_block aens5a
_cod_depositor_comments
;
The following automatic conversions were performed:

'_symmetry_cell_setting' value 'Monoclinic' changed to 'monoclinic'
according to the built-in table from CIF Core dictionary named
'cif_core.dic' version 2.4.1 from 2010-06-29.

Automatic conversion script
Id: cif_fix_values 1646 2011-03-28 12:23:43Z adriana 

The following automatic conversions were performed:

'_refine_ls_weighting_scheme' value 'calc
w=1/[\s^2^(Fo^2^)+(0.0397P)^2^+1.2158P] where P=(Fo^2^+2Fc^2^)/3' was
changed to 'calc'. New tag '_refine_ls_weighting_details' was
created. The value of the new tag was set to
'w=1/[\s^2^(Fo^2^)+(0.0397P)^2^+1.2158P] where P=(Fo^2^+2Fc^2^)/3'.

Automatic conversion script
Id: cif_fix_values 3143 2015-03-26 13:38:13Z robertas 
;
_cod_database_code 4320861

loop_
_symmetry_equiv_pos_as_xyz
'x, y, z'
'-x, y, -z+1/2'
'x+1/2, y+1/2, z'
'-x+1/2, y+1/2, -z+1/2'
'-x, -y, -z'
'x, -y, z-1/2'
'-x+1/2, -y+1/2, -z'
'x+1/2, -y+1/2, z-1/2'

loop_
_atom_site_aniso_label
_atom_site_aniso_U_11
_atom_site_aniso_U_22
_atom_site_aniso_U_33
_atom_site_aniso_U_23
_atom_site_aniso_U_13
_atom_site_aniso_U_12
Mn1 0.0747(6) 0.0674(5) 0.0677(5) 0.000 -0.0036(4) 0.000
N1 0.059(2) 0.074(2) 0.071(2) 0.004(2) 0.0023(15) -0.001(2)
C1 0.057(2) 0.068(2) 0.074(2) 0.004(2) 0.022(2) 0.005(2)
C2 0.072(3) 0.073(3) 0.122(4) 0.010(3) 0.026(3) 0.011(2)
C3 0.080(3) 0.098(4) 0.147(5) 0.033(3) 0.014(3) 0.024(3)
C4 0.077(3) 0.120(4) 0.125(4) 0.027(3) -0.012(3) 0.014(3)
C5 0.071(3) 0.091(3) 0.099(3) 0.007(2) -0.009(2) 0.003(2)
N2 0.089(3) 0.110(3) 0.082(2) 0.014(2) 0.005(2) -0.005(2)
C6 0.057(2) 0.079(3) 0.077(3) 0.001(2) -0.002(2) 0.009(2)
N3 0.085(3) 0.135(3) 0.097(3) 0.036(3) 0.032(2) 0.046(2)
C7 0.063(2) 0.077(3) 0.077(3) 0.002(2) 0.003(2) -0.006(2)
N4 0.102(3) 0.083(2) 0.091(2) -0.008(2) -0.010(2) -0.007(2)

loop_
_atom_site_label
_atom_site_type_symbol
_atom_site_fract_x
_atom_site_fract_y
_atom_site_fract_z
_atom_site_U_iso_or_equiv
_atom_site_thermal_displace_type
_atom_site_occupancy
_atom_site_calc_flag
_atom_site_refinement_flags
_atom_site_disorder_group
Mn1 Mn 0.0000 0.39290(5) 0.7500 0.0700(3) Uani 1 d S .
N1 N 0.1677(4) 0.2869(2) 0.8049(2) 0.0679(8) Uani 1 d . .
C1 C 0.0919(5) 0.2171(2) 0.7813(3) 0.0662(9) Uani 1 d . .
C2 C 0.1831(6) 0.1495(2) 0.8144(4) 0.0888(13) Uani 1 d . .
H2 H 0.1290(6) 0.1013(2) 0.7974(4) 0.107 Uiso 1 calc R .
C3 C 0.3538(7) 0.1539(3) 0.8725(4) 0.109(2) Uani 1 d . .
H3 H 0.4149(7) 0.1088(3) 0.8966(4) 0.130 Uiso 1 calc R .
C4 C 0.4333(7) 0.2252(3) 0.8945(4) 0.107(2) Uani 1 d . .
H4 H 0.5506(7) 0.2296(3) 0.9325(4) 0.129 Uiso 1 calc R .
C5 C 0.3359(6) 0.2899(3) 0.8592(3) 0.0871(12) Uani 1 d . .
H5 H 0.3901(6) 0.3385(3) 0.8740(3) 0.105 Uiso 1 calc R .
N2 N 0.1964(6) 0.3980(2) 0.6144(3) 0.0936(11) Uani 1 d . .
C6 C 0.2551(6) 0.4179(2) 0.5381(3) 0.0708(10) Uani 1 d . .
N3 N 0.3331(5) 0.4329(2) 0.4519(3) 0.1055(13) Uani 1 d . .
C7 C 0.2558(6) 0.5153(2) 0.8916(3) 0.0725(10) Uani 1 d . .
N4 N 0.1967(6) 0.4729(2) 0.8329(3) 0.0922(11) Uani 1 d . .

loop_
_atom_type_symbol
_atom_type_description
_atom_type_scat_dispersion_real
_atom_type_scat_dispersion_imag
_atom_type_scat_source
C C 0.0033 0.0016 'International Tables Vol C Tables 4.2.6.8 and 6.1.1.4'
H H 0.0000 0.0000 'International Tables Vol C Tables 4.2.6.8 and 6.1.1.4'
N N 0.0061 0.0033 'International Tables Vol C Tables 4.2.6.8 and 6.1.1.4'
Mn Mn 0.3368 0.7283 'International Tables Vol C Tables 4.2.6.8 and 6.1.1.4'

loop_
_geom_angle_atom_site_label_1
_geom_angle_atom_site_label_2
_geom_angle_atom_site_label_3
_geom_angle
_geom_angle_site_symmetry_1
_geom_angle_site_symmetry_3
_geom_angle_publ_flag
N4 Mn1 N4 102.1(2) . 2_556 yes
N4 Mn1 N2 86.45(14) . 2_556 yes
N4 Mn1 N2 90.72(14) 2_556 2_556 yes
N4 Mn1 N2 90.72(14) . . yes
N4 Mn1 N2 86.45(14) 2_556 . yes
N2 Mn1 N2 175.5(2) 2_556 . yes
N4 Mn1 N1 164.35(12) . 2_556 yes
N4 Mn1 N1 93.04(12) 2_556 2_556 yes
N2 Mn1 N1 89.36(13) 2_556 2_556 yes
N2 Mn1 N1 94.28(12) . 2_556 yes
N4 Mn1 N1 93.04(12) . . yes
N4 Mn1 N1 164.35(12) 2_556 . yes
N2 Mn1 N1 94.28(12) 2_556 . yes
N2 Mn1 N1 89.36(13) . . yes
N1 Mn1 N1 72.2(2) 2_556 . yes
C5 N1 C1 118.5(3) . . ?
C5 N1 Mn1 123.9(3) . . ?
C1 N1 Mn1 117.6(2) . . ?
N1 C1 C2 121.1(3) . . ?
N1 C1 C1 116.2(2) . 2_556 ?
C2 C1 C1 122.7(3) . 2_556 ?
C3 C2 C1 119.5(4) . . ?
C3 C2 H2 120.2(3) . . ?
C1 C2 H2 120.2(2) . . ?
C4 C3 C2 119.3(5) . . ?
C4 C3 H3 120.4(3) . . ?
C2 C3 H3 120.4(3) . . ?
C3 C4 C5 118.3(4) . . ?
C3 C4 H4 120.9(3) . . ?
C5 C4 H4 120.9(3) . . ?
N1 C5 C4 123.3(4) . . ?
N1 C5 H5 118.3(3) . . ?
C4 C5 H5 118.3(3) . . ?
C6 N2 Mn1 158.7(4) . . yes
N2 C6 N3 173.2(5) . . yes
C6 N3 C7 120.9(4) . 6_565 yes
N4 C7 N3 174.4(5) . 6_566 yes
C7 N4 Mn1 161.9(4) . . yes

loop_
_geom_bond_atom_site_label_1
_geom_bond_atom_site_label_2
_geom_bond_distance
_geom_bond_site_symmetry_2
_geom_bond_publ_flag
Mn1 N4 2.187(4) . yes
Mn1 N4 2.187(4) 2_556 yes
Mn1 N2 2.223(4) 2_556 yes
Mn1 N2 2.223(4) . yes
Mn1 N1 2.255(3) 2_556 yes
Mn1 N1 2.255(3) . yes
N1 C5 1.329(4) . yes
N1 C1 1.338(4) . yes
C1 C2 1.380(5) . yes
C1 C1 1.475(7) 2_556 yes
C2 C3 1.371(6) . yes
C2 H2 0.93 . ?
C3 C4 1.366(7) . yes
C3 H3 0.93 . ?
C4 C5 1.369(6) . yes
C4 H4 0.93 . ?
C5 H5 0.93 . ?
N2 C6 1.131(5) . yes
C6 N3 1.275(5) . yes
N3 C7 1.295(5) 6_565 yes
C7 N4 1.128(5) . yes
C7 N3 1.295(5) 6_566 yes

loop_
_geom_torsion_atom_site_label_1
_geom_torsion_atom_site_label_2
_geom_torsion_atom_site_label_3
_geom_torsion_atom_site_label_4
_geom_torsion
_geom_torsion_site_symmetry_1
_geom_torsion_site_symmetry_2
_geom_torsion_site_symmetry_3
_geom_torsion_site_symmetry_4
_geom_torsion_publ_flag
N4 Mn1 N1 C5 -5.8(3) . . . . ?
N4 Mn1 N1 C5 159.3(4) 2_556 . . . ?
N2 Mn1 N1 C5 -92.5(3) 2_556 . . . ?
N2 Mn1 N1 C5 84.9(3) . . . . ?
N1 Mn1 N1 C5 179.6(4) 2_556 . . . ?
N4 Mn1 N1 C1 174.0(3) . . . . ?
N4 Mn1 N1 C1 -21.0(6) 2_556 . . . ?
N2 Mn1 N1 C1 87.3(3) 2_556 . . . ?
N2 Mn1 N1 C1 -95.4(3) . . . . ?
N1 Mn1 N1 C1 -0.7(2) 2_556 . . . ?
C5 N1 C1 C2 1.5(5) . . . . ?
Mn1 N1 C1 C2 -178.3(3) . . . . ?
C5 N1 C1 C1 -178.5(4) . . . 2_556 ?
Mn1 N1 C1 C1 1.8(5) . . . 2_556 ?
N1 C1 C2 C3 0.1(6) . . . . ?
C1 C1 C2 C3 -180.0(4) 2_556 . . . ?
C1 C2 C3 C4 -1.5(7) . . . . ?
C2 C3 C4 C5 1.4(8) . . . . ?
C1 N1 C5 C4 -1.6(6) . . . . ?
Mn1 N1 C5 C4 178.1(3) . . . . ?
C3 C4 C5 N1 0.2(7) . . . . ?
N4 Mn1 N2 C6 -93.7(10) . . . . ?
N4 Mn1 N2 C6 8.4(10) 2_556 . . . ?
N2 Mn1 N2 C6 -42.7(10) 2_556 . . . ?
N1 Mn1 N2 C6 101.2(10) 2_556 . . . ?
N1 Mn1 N2 C6 173.3(10) . . . . ?
Mn1 N2 C6 N3 -163.6(32) . . . . ?
N2 C6 N3 C7 162.1(37) . . . 6_565 ?
N3 C7 N4 Mn1 -146.1(42) 6_566 . . . ?
N4 Mn1 N4 C7 78.6(11) 2_556 . . . ?
N2 Mn1 N4 C7 -11.4(11) 2_556 . . . ?
N2 Mn1 N4 C7 165.1(11) . . . . ?
N1 Mn1 N4 C7 -86.1(12) 2_556 . . . ?
N1 Mn1 N4 C7 -105.5(11) . . . . ?
